data_4503330
loop_
_publ_author_name
'Yao, Yali'
'Che, Yunxia'
'Zheng, Jimin'

_publ_section_title
;
 The Coordination Chemistry of Benzimidazole-5,6-dicarboxylic Acid with
 Mn(II), Ni(II), and Ln(III) Complexes (Ln = Tb, Ho, Er, Lu)
;
_journal_issue 7
_journal_name_full 'Crystal Growth &amp; Design'
_journal_page_first 2299
_journal_paper_doi 10.1021/cg7010106
_journal_volume 8
_journal_year 2008
_chemical_formula_sum 'C18 H13 N4 O10 Tb'
_chemical_formula_weight 604.20
_chemical_name_systematic
; 
 ? 
;
_space_group_IT_number 14
_symmetry_cell_setting monoclinic
_symmetry_space_group_name_Hall '-P 2ybc'
_symmetry_space_group_name_H-M 'P 1 21/c 1'
_atom_sites_solution_hydrogens geom
_atom_sites_solution_primary direct
_atom_sites_solution_secondary difmap
_audit_creation_method SHELXL-97
_cell_angle_alpha 90.00
_cell_angle_beta 123.93(2)
_cell_angle_gamma 90.00
_cell_formula_units_Z 4
_cell_length_a 7.1552(14)
_cell_length_b 26.541(5)
_cell_length_c 11.625(4)
_cell_measurement_temperature 294(2)
_cell_volume 1831.7(9)
_computing_cell_refinement 'Bruker XSCANS'
_computing_data_collection 'Bruker XSCANS'
_computing_data_reduction 'Bruker SHELXTL'
_computing_molecular_graphics 'Bruker SHELXTL'
_computing_publication_material 'Bruker SHELXTL'
_computing_structure_refinement 'SHELXL-97 (Sheldrick, 1997)'
_computing_structure_solution 'SHELXS-97 (Sheldrick, 1990)'
_diffrn_ambient_temperature 294(2)
_diffrn_measured_fraction_theta_full 0.998
_diffrn_measured_fraction_theta_max 0.998
_diffrn_measurement_device_type 'Bruker P4'
_diffrn_measurement_method '\w scans'
_diffrn_radiation_monochromator graphite
_diffrn_radiation_source 'fine-focus sealed tube'
_diffrn_radiation_type MoK\a
_diffrn_radiation_wavelength 0.71073
_diffrn_reflns_av_R_equivalents 0.0434
_diffrn_reflns_av_sigmaI/netI 0.0350
_diffrn_reflns_limit_h_max 9
_diffrn_reflns_limit_h_min -9
_diffrn_reflns_limit_k_max 28
_diffrn_reflns_limit_k_min -34
_diffrn_reflns_limit_l_max 15
_diffrn_reflns_limit_l_min -15
_diffrn_reflns_number 17945
_diffrn_reflns_theta_full 27.48
_diffrn_reflns_theta_max 27.48
_diffrn_reflns_theta_min 3.12
_exptl_absorpt_coefficient_mu 3.934
_exptl_absorpt_correction_T_max 0.9617
_exptl_absorpt_correction_T_min 0.5067
_exptl_absorpt_correction_type none
_exptl_crystal_colour brown
_exptl_crystal_density_diffrn 2.291
_exptl_crystal_density_method 'not measured'
_exptl_crystal_description block
_exptl_crystal_F_000 1176
_exptl_crystal_size_max 0.20
_exptl_crystal_size_mid 0.20
_exptl_crystal_size_min 0.01
_refine_diff_density_max 1.637
_refine_diff_density_min -0.594
_refine_diff_density_rms 0.123
_refine_ls_extinction_coef 0.00043(19)
_refine_ls_extinction_expression Fc^*^=kFc[1+0.001xFc^2^\l^3^/sin(2\q)]^-1/4^
_refine_ls_extinction_method SHELXL
_refine_ls_goodness_of_fit_ref 1.045
_refine_ls_hydrogen_treatment mixed
_refine_ls_matrix_type full
_refine_ls_number_parameters 297
_refine_ls_number_reflns 4198
_refine_ls_number_restraints 3
_refine_ls_restrained_S_all 1.046
_refine_ls_R_factor_all 0.0319
_refine_ls_R_factor_gt 0.0254
_refine_ls_shift/su_max 1.331
_refine_ls_shift/su_mean 0.024
_refine_ls_structure_factor_coef Fsqd
_refine_ls_weighting_details 'calc w=1/[\s^2^(Fo^2^)+(0.0232P)^2^+5.1518P] where P=(Fo^2^+2Fc^2^)/3'
_refine_ls_weighting_scheme calc
_refine_ls_wR_factor_gt 0.0617
_refine_ls_wR_factor_ref 0.0641
_reflns_number_gt 3682
_reflns_number_total 4198
_reflns_threshold_expression >2sigma(I)
_cod_data_source_file cg7010106-file006.cif
_cod_data_source_block shelxl
_cod_depositor_comments
;
The following automatic conversions were performed:

'_symmetry_cell_setting' value 'Monoclinic' changed to 'monoclinic'
according to /home/saulius/struct/CIF-dictionaries/cif_core.dic
dictionary named 'cif_core.dic' version 2.4.1 from 2010-06-29.

Automatic conversion script
Id: cif_fix_values 1715 2011-07-08 13:25:40Z adriana 
;
_cod_original_cell_volume 1831.7(8)
_cod_original_sg_symbol_H-M P2(1)/n
_cod_database_code 4503330

loop_
_symmetry_equiv_pos_as_xyz
'x, y, z'
'-x, y+1/2, -z+1/2'
'-x, -y, -z'
'x, -y-1/2, z-1/2'

loop_
_atom_site_label
_atom_site_type_symbol
_atom_site_fract_x
_atom_site_fract_y
_atom_site_fract_z
_atom_site_U_iso_or_equiv
_atom_site_adp_type
_atom_site_occupancy
_atom_site_symmetry_multiplicity
_atom_site_calc_flag
_atom_site_refinement_flags
C1 C 0.1780(6) 1.05070(13) 0.7169(3) 0.0122(7) Uani 1 1 d .
C2 C 0.3814(6) 1.04724(13) 0.8646(4) 0.0132(7) Uani 1 1 d .
C3 C 0.6449(6) 0.84937(14) 0.7777(4) 0.0176(7) Uani 1 1 d .
C4 C -0.1123(6) 1.01277(13) 0.7596(4) 0.0129(7) Uani 1 1 d .
C5 C -0.1728(6) 1.06112(13) 0.4389(3) 0.0122(7) Uani 1 1 d .
C6 C 0.5413(6) 0.80159(15) 0.6987(4) 0.0206(8) Uani 1 1 d .
C7 C -0.1783(6) 1.08545(14) 0.2613(4) 0.0167(7) Uani 1 1 d .
H7 H -0.2269 1.0935 0.1708 0.020 Uiso 1 1 calc R
C8 C -0.0464(6) 1.03771(14) 0.6712(4) 0.0129(7) Uani 1 1 d .
C9 C -0.2211(6) 1.04220(14) 0.5314(4) 0.0139(7) Uani 1 1 d .
H9 H -0.3671 1.0327 0.5005 0.017 Uiso 1 1 calc R
C10 C 0.2252(6) 1.06835(15) 0.6235(4) 0.0155(7) Uani 1 1 d .
H10 H 0.3721 1.0759 0.6522 0.019 Uiso 1 1 calc R
C11 C 0.0473(6) 1.07458(14) 0.4858(4) 0.0141(7) Uani 1 1 d .
C12 C 0.4028(7) 0.80667(15) 0.5562(4) 0.0242(8) Uani 1 1 d .
H12 H 0.3837 0.8378 0.5140 0.029 Uiso 1 1 calc R
C13 C 0.2934(7) 0.76419(16) 0.4781(4) 0.0230(8) Uani 1 1 d .
C14 C 0.3231(7) 0.71712(16) 0.5396(5) 0.0256(9) Uani 1 1 d .
C15 C 0.4665(7) 0.71205(16) 0.6825(5) 0.0283(9) Uani 1 1 d .
H15 H 0.4896 0.6806 0.7234 0.034 Uiso 1 1 calc R
C16 C 0.5741(7) 0.75365(16) 0.7632(4) 0.0253(9) Uani 1 1 d .
C17 C 0.7282(8) 0.7464(2) 0.9183(5) 0.0381(11) Uani 1 1 d D
C18 C 0.0945(8) 0.70721(17) 0.3211(5) 0.0315(10) Uani 1 1 d .
H18 H -0.0041 0.6926 0.2347 0.038 Uiso 1 1 calc R
N1 N 0.1468(7) 0.75617(15) 0.3375(4) 0.0307(8) Uani 1 1 d .
N2 N 0.1942(6) 0.68133(14) 0.4374(4) 0.0293(8) Uani 1 1 d .
N3 N -0.3137(5) 1.06797(12) 0.2953(3) 0.0154(6) Uani 1 1 d .
N4 N 0.0374(5) 1.09063(13) 0.3700(3) 0.0180(7) Uani 1 1 d .
O1 O 0.6928(5) 0.88411(11) 0.7233(3) 0.0216(6) Uani 1 1 d .
O2 O 0.6680(5) 0.85698(10) 0.8918(3) 0.0226(6) Uani 1 1 d .
O3 O -0.3019(4) 0.99273(11) 0.7007(3) 0.0240(6) Uani 1 1 d .
O4 O 0.0204(4) 1.00949(11) 0.8906(3) 0.0199(6) Uani 1 1 d .
O5 O 0.5523(4) 1.02539(10) 0.8841(3) 0.0195(6) Uani 1 1 d .
O6 O 0.3786(4) 1.06989(11) 0.9580(3) 0.0198(6) Uani 1 1 d .
O7 O 1.0897(5) 0.90793(11) 1.0036(3) 0.0282(7) Uani 1 1 d .
O8 O 0.9869(11) 0.8436(2) 0.1873(5) 0.098(2) Uani 1 1 d .
Tb1 Tb 0.72693(3) 0.948181(6) 0.890359(16) 0.01174(7) Uani 1 1 d .
H1A H 0.101(10) 0.780(2) 0.282(6) 0.055(18) Uiso 1 1 d .
H2A H 0.132(8) 1.0983(18) 0.365(5) 0.022(13) Uiso 1 1 d .
O9 O 0.796(11) 0.7759(16) 1.017(4) 1.13(5) Uiso 1 1 d D
O10 O 0.794(9) 0.7034(8) 0.964(5) 0.89(4) Uiso 1 1 d D

loop_
_atom_site_aniso_label
_atom_site_aniso_U_11
_atom_site_aniso_U_22
_atom_site_aniso_U_33
_atom_site_aniso_U_23
_atom_site_aniso_U_13
_atom_site_aniso_U_12
C1 0.0114(15) 0.0165(17) 0.0068(15) 0.0000(13) 0.0039(13) 0.0022(14)
C2 0.0103(15) 0.0146(17) 0.0125(16) 0.0018(13) 0.0050(13) -0.0035(13)
C3 0.0157(16) 0.0151(18) 0.0212(19) -0.0010(15) 0.0098(15) 0.0003(15)
C4 0.0136(16) 0.0140(17) 0.0114(16) 0.0029(13) 0.0071(13) 0.0026(14)
C5 0.0113(15) 0.0143(18) 0.0068(15) 0.0017(12) 0.0025(13) 0.0007(13)
C6 0.0192(18) 0.019(2) 0.023(2) -0.0029(16) 0.0117(16) -0.0020(16)
C7 0.0171(17) 0.0213(19) 0.0102(16) 0.0027(14) 0.0067(14) -0.0014(15)
C8 0.0120(16) 0.0155(17) 0.0101(16) 0.0011(13) 0.0054(13) 0.0000(13)
C9 0.0111(15) 0.0182(18) 0.0102(16) 0.0010(13) 0.0046(13) -0.0025(13)
C10 0.0105(15) 0.0216(19) 0.0134(17) -0.0007(14) 0.0061(13) -0.0037(14)
C11 0.0152(16) 0.0158(18) 0.0132(17) 0.0001(14) 0.0091(14) -0.0020(14)
C12 0.030(2) 0.0151(19) 0.027(2) 0.0010(16) 0.0156(18) -0.0010(17)
C13 0.0229(19) 0.020(2) 0.023(2) -0.0044(16) 0.0109(17) -0.0039(16)
C14 0.026(2) 0.021(2) 0.030(2) -0.0019(17) 0.0155(18) -0.0042(17)
C15 0.031(2) 0.019(2) 0.030(2) 0.0036(17) 0.0136(19) -0.0039(18)
C16 0.027(2) 0.024(2) 0.024(2) 0.0013(17) 0.0137(18) -0.0016(17)
C17 0.041(3) 0.039(3) 0.024(2) 0.007(2) 0.011(2) -0.005(2)
C18 0.031(2) 0.028(2) 0.032(2) -0.0122(19) 0.016(2) -0.0085(19)
N1 0.036(2) 0.024(2) 0.0247(19) -0.0005(16) 0.0120(17) -0.0051(17)
N2 0.0338(19) 0.0213(19) 0.031(2) -0.0076(15) 0.0173(17) -0.0080(16)
N3 0.0152(14) 0.0200(16) 0.0082(14) 0.0019(12) 0.0048(12) -0.0010(12)
N4 0.0141(15) 0.0271(18) 0.0146(16) 0.0031(13) 0.0090(13) -0.0034(14)
O1 0.0248(14) 0.0214(14) 0.0263(15) -0.0051(11) 0.0192(12) -0.0061(12)
O2 0.0291(14) 0.0194(14) 0.0189(14) -0.0008(11) 0.0132(12) -0.0017(12)
O3 0.0177(13) 0.0362(17) 0.0131(13) 0.0022(11) 0.0054(11) -0.0121(12)
O4 0.0191(13) 0.0279(15) 0.0089(12) 0.0010(10) 0.0054(10) -0.0046(11)
O5 0.0118(12) 0.0207(14) 0.0181(13) 0.0001(11) 0.0036(10) 0.0045(11)
O6 0.0198(13) 0.0302(15) 0.0105(12) -0.0037(11) 0.0092(10) -0.0047(12)
O7 0.0156(13) 0.0222(15) 0.0381(18) -0.0044(13) 0.0097(13) 0.0011(12)
O8 0.162(6) 0.068(3) 0.064(3) 0.034(3) 0.063(4) 0.061(4)
Tb1 0.01044(10) 0.01496(11) 0.00819(9) 0.00052(6) 0.00419(7) -0.00040(7)

loop_
_atom_type_symbol
_atom_type_description
_atom_type_scat_dispersion_real
_atom_type_scat_dispersion_imag
_atom_type_scat_source
C C 0.0033 0.0016 'International Tables Vol C Tables 4.2.6.8 and 6.1.1.4'
H H 0.0000 0.0000 'International Tables Vol C Tables 4.2.6.8 and 6.1.1.4'
O O 0.0106 0.0060 'International Tables Vol C Tables 4.2.6.8 and 6.1.1.4'
N N 0.0061 0.0033 'International Tables Vol C Tables 4.2.6.8 and 6.1.1.4'
Tb Tb -0.1723 4.1537 'International Tables Vol C Tables 4.2.6.8 and 6.1.1.4'

loop_
_geom_angle_atom_site_label_1
_geom_angle_atom_site_label_2
_geom_angle_atom_site_label_3
_geom_angle
_geom_angle_site_symmetry_1
_geom_angle_site_symmetry_3
C10 C1 C8 120.4(3) . .
C10 C1 C2 114.2(3) . .
C8 C1 C2 125.4(3) . .
O6 C2 O5 123.5(3) . .
O6 C2 C1 119.0(3) . .
O5 C2 C1 117.2(3) . .
O2 C3 O1 119.7(3) . .
O2 C3 C6 120.8(3) . .
O1 C3 C6 119.3(3) . .
O2 C3 Tb1 59.6(2) . .
O1 C3 Tb1 61.0(2) . .
C6 C3 Tb1 165.6(3) . .
O3 C4 O4 119.1(3) . .
O3 C4 C8 118.2(3) . .
O4 C4 C8 122.7(3) . .
O3 C4 Tb1 53.98(18) . 1_455
O4 C4 Tb1 65.41(19) . 1_455
C8 C4 Tb1 168.5(2) . 1_455
C9 C5 C11 120.2(3) . .
C9 C5 N3 130.1(3) . .
C11 C5 N3 109.7(3) . .
C12 C6 C16 120.9(4) . .
C12 C6 C3 115.5(4) . .
C16 C6 C3 123.5(4) . .
N3 C7 N4 113.8(3) . .
N3 C7 H7 123.1 . .
N4 C7 H7 123.1 . .
C9 C8 C1 120.3(3) . .
C9 C8 C4 114.5(3) . .
C1 C8 C4 124.8(3) . .
C5 C9 C8 118.8(3) . .
C5 C9 H9 120.6 . .
C8 C9 H9 120.6 . .
C1 C10 C11 118.4(3) . .
C1 C10 H10 120.8 . .
C11 C10 H10 120.8 . .
N4 C11 C10 132.7(3) . .
N4 C11 C5 105.5(3) . .
C10 C11 C5 121.8(3) . .
C13 C12 C6 118.1(4) . .
C13 C12 H12 120.9 . .
C6 C12 H12 120.9 . .
N1 C13 C12 132.9(4) . .
N1 C13 C14 105.4(4) . .
C12 C13 C14 121.7(4) . .
C15 C14 N2 130.5(4) . .
C15 C14 C13 119.9(4) . .
N2 C14 C13 109.6(4) . .
C16 C15 C14 119.9(4) . .
C16 C15 H15 120.1 . .
C14 C15 H15 120.1 . .
C15 C16 C6 119.5(4) . .
C15 C16 C17 118.1(4) . .
C6 C16 C17 122.4(4) . .
O9 C17 O10 108.8(12) . .
O9 C17 C16 132(3) . .
O10 C17 C16 119(3) . .
N2 C18 N1 114.3(4) . .
N2 C18 H18 122.8 . .
N1 C18 H18 122.8 . .
C18 N1 C13 106.7(4) . .
C18 N1 H1A 133(4) . .
C13 N1 H1A 120(4) . .
C18 N2 C14 104.0(4) . .
C7 N3 C5 104.1(3) . .
C7 N3 Tb1 120.4(2) . 3_576
C5 N3 Tb1 135.5(2) . 3_576
C7 N4 C11 107.0(3) . .
C7 N4 H2A 125(4) . .
C11 N4 H2A 128(4) . .
C3 O1 Tb1 92.5(2) . .
C3 O2 Tb1 94.2(2) . .
C4 O3 Tb1 101.3(2) . 1_455
C4 O4 Tb1 147.9(3) . 3_677
C4 O4 Tb1 88.8(2) . 1_455
Tb1 O4 Tb1 114.27(10) 3_677 1_455
C2 O5 Tb1 147.8(2) . .
C2 O6 Tb1 136.8(2) . 3_677
O6 Tb1 O5 79.24(10) 3_677 .
O6 Tb1 O3 154.00(10) 3_677 1_655
O5 Tb1 O3 76.94(10) . 1_655
O6 Tb1 O7 101.61(11) 3_677 .
O5 Tb1 O7 141.82(10) . .
O3 Tb1 O7 103.53(11) 1_655 .
O6 Tb1 O4 70.51(9) 3_677 3_677
O5 Tb1 O4 72.79(9) . 3_677
O3 Tb1 O4 111.52(9) 1_655 3_677
O7 Tb1 O4 71.75(10) . 3_677
O6 Tb1 O2 70.23(10) 3_677 .
O5 Tb1 O2 139.34(9) . .
O3 Tb1 O2 124.23(10) 1_655 .
O7 Tb1 O2 72.31(10) . .
O4 Tb1 O2 118.64(9) 3_677 .
O6 Tb1 O1 121.29(9) 3_677 .
O5 Tb1 O1 138.01(9) . .
O3 Tb1 O1 72.53(10) 1_655 .
O7 Tb1 O1 74.34(10) . .
O4 Tb1 O1 145.82(9) 3_677 .
O2 Tb1 O1 52.43(9) . .
O6 Tb1 N3 83.83(10) 3_677 3_576
O5 Tb1 N3 77.12(10) . 3_576
O3 Tb1 N3 80.85(9) 1_655 3_576
O7 Tb1 N3 141.05(10) . 3_576
O4 Tb1 N3 143.34(10) 3_677 3_576
O2 Tb1 N3 73.56(10) . 3_576
O1 Tb1 N3 70.20(10) . 3_576
O6 Tb1 O4 135.86(9) 3_677 1_655
O5 Tb1 O4 82.75(9) . 1_655
O3 Tb1 O4 50.46(9) 1_655 1_655
O7 Tb1 O4 70.17(10) . 1_655
O4 Tb1 O4 65.73(10) 3_677 1_655
O2 Tb1 O4 137.90(9) . 1_655
O1 Tb1 O4 98.78(9) . 1_655
N3 Tb1 O4 130.46(9) 3_576 1_655
O6 Tb1 C3 95.06(10) 3_677 .
O5 Tb1 C3 144.14(10) . .
O3 Tb1 C3 98.11(11) 1_655 .
O7 Tb1 C3 74.03(10) . .
O4 Tb1 C3 138.83(10) 3_677 .
O2 Tb1 C3 26.20(10) . .
O1 Tb1 C3 26.49(10) . .
N3 Tb1 C3 67.05(10) 3_576 .
O4 Tb1 C3 121.72(9) 1_655 .
O6 Tb1 C4 154.94(10) 3_677 1_655
O5 Tb1 C4 80.29(10) . 1_655
O3 Tb1 C4 24.76(9) 1_655 1_655
O7 Tb1 C4 85.85(10) . 1_655
O4 Tb1 C4 89.72(10) 3_677 1_655
O2 Tb1 C4 134.48(9) . 1_655
O1 Tb1 C4 83.71(9) . 1_655
N3 Tb1 C4 105.47(10) 3_576 1_655
O4 Tb1 C4 25.79(9) 1_655 1_655
C3 Tb1 C4 110.00(10) . 1_655

loop_
_geom_bond_atom_site_label_1
_geom_bond_atom_site_label_2
_geom_bond_distance
_geom_bond_site_symmetry_2
C1 C10 1.386(5) .
C1 C8 1.423(5) .
C1 C2 1.512(5) .
C2 O6 1.251(4) .
C2 O5 1.254(4) .
C3 O2 1.258(5) .
C3 O1 1.269(5) .
C3 C6 1.497(5) .
C3 Tb1 2.842(4) .
C4 O3 1.247(4) .
C4 O4 1.270(4) .
C4 C8 1.503(5) .
C4 Tb1 2.919(3) 1_455
C5 C9 1.393(5) .
C5 C11 1.396(5) .
C5 N3 1.400(4) .
C6 C12 1.383(6) .
C6 C16 1.428(6) .
C7 N3 1.318(5) .
C7 N4 1.349(5) .
C7 H7 0.9300 .
C8 C9 1.397(5) .
C9 H9 0.9300 .
C10 C11 1.392(5) .
C10 H10 0.9300 .
C11 N4 1.375(5) .
C12 C13 1.384(6) .
C12 H12 0.9300 .
C13 N1 1.380(6) .
C13 C14 1.395(6) .
C14 C15 1.388(6) .
C14 N2 1.393(5) .
C15 C16 1.373(6) .
C15 H15 0.9300 .
C16 C17 1.511(6) .
C17 O9 1.244(10) .
C17 O10 1.237(10) .
C18 N2 1.317(6) .
C18 N1 1.336(6) .
C18 H18 0.9300 .
N1 H1A 0.84(6) .
N3 Tb1 2.542(3) 3_576
N4 H2A 0.73(5) .
O1 Tb1 2.489(3) .
O2 Tb1 2.459(3) .
O3 Tb1 2.407(3) 1_455
O4 Tb1 2.424(3) 3_677
O4 Tb1 2.655(3) 1_455
O5 Tb1 2.380(3) .
O6 Tb1 2.323(3) 3_677
O7 Tb1 2.408(3) .
Tb1 O6 2.323(3) 3_677
Tb1 O3 2.407(3) 1_655
Tb1 O4 2.424(3) 3_677
Tb1 N3 2.542(3) 3_576
Tb1 O4 2.655(3) 1_655
Tb1 C4 2.919(3) 1_655

loop_
_geom_torsion_atom_site_label_1
_geom_torsion_atom_site_label_2
_geom_torsion_atom_site_label_3
_geom_torsion_atom_site_label_4
_geom_torsion
_geom_torsion_site_symmetry_1
_geom_torsion_site_symmetry_4
C10 C1 C2 O6 124.1(4) . .
C8 C1 C2 O6 -55.7(5) . .
C10 C1 C2 O5 -49.4(5) . .
C8 C1 C2 O5 130.8(4) . .
O2 C3 C6 C12 142.1(4) . .
O1 C3 C6 C12 -32.2(5) . .
Tb1 C3 C6 C12 54.8(12) . .
O2 C3 C6 C16 -36.0(6) . .
O1 C3 C6 C16 149.8(4) . .
Tb1 C3 C6 C16 -123.2(10) . .
C10 C1 C8 C9 0.6(5) . .
C2 C1 C8 C9 -179.6(3) . .
C10 C1 C8 C4 172.6(3) . .
C2 C1 C8 C4 -7.6(6) . .
O3 C4 C8 C9 9.2(5) . .
O4 C4 C8 C9 -173.9(3) . .
Tb1 C4 C8 C9 53.7(13) 1_455 .
O3 C4 C8 C1 -163.3(4) . .
O4 C4 C8 C1 13.6(6) . .
Tb1 C4 C8 C1 -118.8(11) 1_455 .
C11 C5 C9 C8 0.9(5) . .
N3 C5 C9 C8 178.0(4) . .
C1 C8 C9 C5 -2.1(5) . .
C4 C8 C9 C5 -174.9(3) . .
C8 C1 C10 C11 2.1(5) . .
C2 C1 C10 C11 -177.7(3) . .
C1 C10 C11 N4 -179.5(4) . .
C1 C10 C11 C5 -3.4(6) . .
C9 C5 C11 N4 178.9(3) . .
N3 C5 C11 N4 1.3(4) . .
C9 C5 C11 C10 1.9(6) . .
N3 C5 C11 C10 -175.8(3) . .
C16 C6 C12 C13 1.3(6) . .
C3 C6 C12 C13 -176.8(3) . .
C6 C12 C13 N1 179.9(4) . .
C6 C12 C13 C14 -1.1(6) . .
N1 C13 C14 C15 178.9(4) . .
C12 C13 C14 C15 -0.4(7) . .
N1 C13 C14 N2 -0.6(5) . .
C12 C13 C14 N2 -179.9(4) . .
N2 C14 C15 C16 -178.9(4) . .
C13 C14 C15 C16 1.7(7) . .
C14 C15 C16 C6 -1.5(6) . .
C14 C15 C16 C17 179.9(4) . .
C12 C6 C16 C15 0.0(6) . .
C3 C6 C16 C15 178.0(4) . .
C12 C6 C16 C17 178.5(4) . .
C3 C6 C16 C17 -3.5(6) . .
C15 C16 C17 O9 -157(5) . .
C6 C16 C17 O9 24(5) . .
C15 C16 C17 O10 17(3) . .
C6 C16 C17 O10 -162(3) . .
N2 C18 N1 C13 -0.7(5) . .
C12 C13 N1 C18 180.0(5) . .
C14 C13 N1 C18 0.8(5) . .
N1 C18 N2 C14 0.3(5) . .
C15 C14 N2 C18 -179.2(5) . .
C13 C14 N2 C18 0.2(5) . .
N4 C7 N3 C5 -0.1(4) . .
N4 C7 N3 Tb1 -178.0(2) . 3_576
C9 C5 N3 C7 -178.1(4) . .
C11 C5 N3 C7 -0.7(4) . .
C9 C5 N3 Tb1 -0.7(6) . 3_576
C11 C5 N3 Tb1 176.6(3) . 3_576
N3 C7 N4 C11 0.9(5) . .
C10 C11 N4 C7 175.3(4) . .
C5 C11 N4 C7 -1.3(4) . .
O2 C3 O1 Tb1 -10.8(4) . .
C6 C3 O1 Tb1 163.5(3) . .
O1 C3 O2 Tb1 11.0(4) . .
C6 C3 O2 Tb1 -163.2(3) . .
O4 C4 O3 Tb1 -7.0(4) . 1_455
C8 C4 O3 Tb1 170.1(3) . 1_455
O3 C4 O4 Tb1 -131.7(4) . 3_677
C8 C4 O4 Tb1 51.5(6) . 3_677
Tb1 C4 O4 Tb1 -137.8(4) 1_455 3_677
O3 C4 O4 Tb1 6.2(3) . 1_455
C8 C4 O4 Tb1 -170.7(3) . 1_455
O6 C2 O5 Tb1 114.3(4) . .
C1 C2 O5 Tb1 -72.5(5) . .
O5 C2 O6 Tb1 -96.3(4) . 3_677
C1 C2 O6 Tb1 90.6(4) . 3_677
C2 O5 Tb1 O6 -54.2(4) . 3_677
C2 O5 Tb1 O3 115.3(5) . 1_655
C2 O5 Tb1 O7 -149.3(4) . .
C2 O5 Tb1 O4 -126.9(5) . 3_677
C2 O5 Tb1 O2 -12.7(5) . .
C2 O5 Tb1 O1 71.2(5) . .
C2 O5 Tb1 N3 31.9(4) . 3_576
C2 O5 Tb1 O4 166.3(5) . 1_655
C2 O5 Tb1 C3 29.5(5) . .
C2 O5 Tb1 C4 140.4(5) . 1_655
C3 O2 Tb1 O6 160.5(2) . 3_677
C3 O2 Tb1 O5 116.8(2) . .
C3 O2 Tb1 O3 4.9(3) . 1_655
C3 O2 Tb1 O7 -89.7(2) . .
C3 O2 Tb1 O4 -146.4(2) . 3_677
C3 O2 Tb1 O1 -6.1(2) . .
C3 O2 Tb1 N3 71.3(2) . 3_576
C3 O2 Tb1 O4 -61.8(3) . 1_655
C3 O2 Tb1 C4 -24.5(3) . 1_655
C3 O1 Tb1 O6 -8.7(2) . 3_677
C3 O1 Tb1 O5 -119.1(2) . .
C3 O1 Tb1 O3 -164.4(2) . 1_655
C3 O1 Tb1 O7 85.5(2) . .
C3 O1 Tb1 O4 92.8(2) . 3_677
C3 O1 Tb1 O2 6.0(2) . .
C3 O1 Tb1 N3 -78.1(2) . 3_576
C3 O1 Tb1 O4 152.0(2) . 1_655
C3 O1 Tb1 C4 173.0(2) . 1_655
O2 C3 Tb1 O6 -18.4(2) . 3_677
O1 C3 Tb1 O6 172.5(2) . 3_677
C6 C3 Tb1 O6 77.4(11) . 3_677
O2 C3 Tb1 O5 -97.0(3) . .
O1 C3 Tb1 O5 93.9(3) . .
C6 C3 Tb1 O5 -1.2(12) . .
O2 C3 Tb1 O3 -175.9(2) . 1_655
O1 C3 Tb1 O3 15.0(2) . 1_655
C6 C3 Tb1 O3 -80.1(11) . 1_655
O2 C3 Tb1 O7 82.3(2) . .
O1 C3 Tb1 O7 -86.8(2) . .
C6 C3 Tb1 O7 178.1(11) . .
O2 C3 Tb1 O4 47.6(3) . 3_677
O1 C3 Tb1 O4 -121.5(2) . 3_677
C6 C3 Tb1 O4 143.4(10) . 3_677
O1 C3 Tb1 O2 -169.1(4) . .
C6 C3 Tb1 O2 95.8(11) . .
O2 C3 Tb1 O1 169.1(4) . .
C6 C3 Tb1 O1 -95.1(11) . .
O2 C3 Tb1 N3 -99.5(2) . 3_576
O1 C3 Tb1 N3 91.4(2) . 3_576
C6 C3 Tb1 N3 -3.7(10) . 3_576
O2 C3 Tb1 O4 136.0(2) . 1_655
O1 C3 Tb1 O4 -33.1(2) . 1_655
C6 C3 Tb1 O4 -128.2(10) . 1_655
O2 C3 Tb1 C4 161.7(2) . 1_655
O1 C3 Tb1 C4 -7.4(2) . 1_655
C6 C3 Tb1 C4 -102.5(11) . 1_655
